data_1535990
loop_
_publ_author_name
'Eick, H.A.'
'Kihlborg, L.'

_publ_section_title
;
 The crystal structure of V2 Mo O8
;
_journal_name_full 'Acta Chemica Scandinavica (1-27,1973-42,1988)'
_journal_page_first 1658
_journal_page_last 1666
_journal_volume 20
_journal_year 1966
_chemical_formula_sum 'Mo O8 V2'
_chemical_name_systematic 'Mo V2 O8'
_space_group_IT_number 5
_symmetry_space_group_name_Hall 'C 2y'
_symmetry_space_group_name_H-M 'C 1 2 1'
_cell_angle_alpha 90
_cell_angle_beta 90.34
_cell_angle_gamma 90
_cell_formula_units_Z 2
_cell_length_a 19.398
_cell_length_b 3.629
_cell_length_c 4.117
_cell_volume 289.813
_citation_journal_id_ASTM ACSAA4
_cod_data_source_file Eick_ACSAA4_1966_1777.cif
_cod_data_source_block Mo1O8V2
_cod_original_cell_volume 289.8125
_cod_original_formula_sum 'Mo1 O8 V2'
_cod_database_code 1535990

loop_
_symmetry_equiv_pos_as_xyz
x,y,z
-x,y,-z
x+1/2,y+1/2,z
-x+1/2,y+1/2,-z

loop_
_atom_site_label
_atom_site_type_symbol
_atom_site_fract_x
_atom_site_fract_y
_atom_site_fract_z
_atom_site_occupancy
_atom_site_U_iso_or_equiv
O2 O-2 0.208 0.522 0.9997 1 0.0
O3 O-2 0.1877 0.029 0.4967 1 0.0
Mo1 Mo+6 0.99986 0.9892 0.0921 0.25 0.0
Mo2 Mo+6 0.18617 0.0123 0.0976 0.25 0.0
O1 O-2 0.0996 0.007 0.0093 1 0.0
O4 O-2 0 0.065 0.5 1 0.0
V1 V+5 0.99986 0.9892 0.0921 0.25 0.0
O5 O-2 0.0014 0.537 0.0428 0.5 0.0
V2 V+5 0.18617 0.0123 0.0976 0.75 0.0
